data_7032827
loop_
_publ_author_name
'Matson, Ellen M.'
'Gordon, Zachary'
'Lin, Benjamin'
'Nilges, Mark J.'
'Fout, Alison R.'

_publ_section_title
;
 Meridional vs. facial coordination geometries of a dipodal ligand
 framework featuring a secondary coordination sphere.
;
_journal_issue 45
_journal_name_full 'Dalton transactions (Cambridge, England : 2003)'
_journal_page_first 16992
_journal_page_last 16995
_journal_paper_doi 10.1039/c4dt02327g
_journal_volume 43
_journal_year 2014
_chemical_formula_sum 'C35 H55 F6 Mn N7 O8 S2'
_chemical_formula_weight 934.92
_chemical_name_systematic
; 
 ? 
;
_space_group_IT_number 61
_symmetry_cell_setting orthorhombic
_symmetry_space_group_name_Hall '-P 2ac 2ab'
_symmetry_space_group_name_H-M 'P b c a'
_atom_sites_solution_hydrogens geom
_atom_sites_solution_primary direct
_atom_sites_solution_secondary difmap
_audit_creation_method SHELXL-97
_cell_angle_alpha 90.00
_cell_angle_beta 90.00
_cell_angle_gamma 90.00
_cell_formula_units_Z 8
_cell_length_a 13.4756(13)
_cell_length_b 19.984(2)
_cell_length_c 32.753(4)
_cell_measurement_temperature 173(2)
_cell_volume 8820.3(16)
_computing_cell_refinement 'SAINT V8.34A (Bruker, 2005)'
_computing_data_collection 'APEX2 V2013.10-0 (Bruker, 2013)'
_computing_data_reduction
; 
SAINT V8.34A, XPREP v2013/3, SADABS V2012/1, TWINABS V2012/1 
(Bruker, 2012 & 2013) 
;
_computing_molecular_graphics 'SHELX-2013-4 (Sheldrick, 2013)'
_computing_publication_material 'XCIF V2013-1 (Bruker, 2013)'
_computing_structure_refinement 'SHELX-2013-4 (Sheldrick, 2013)'
_computing_structure_solution 'SHELX-2013-4 (Sheldrick, 2013)'
_diffrn_ambient_temperature 173(2)
_diffrn_measured_fraction_theta_full 0.993
_diffrn_measured_fraction_theta_max 0.993
_diffrn_measurement_device_type 'Bruker D8 Venture/Photon 100'
_diffrn_measurement_method 'profile data from \f and \w scans'
_diffrn_radiation_monochromator graphite
_diffrn_radiation_source 'fine-focus sealed tube'
_diffrn_radiation_type MoK\a
_diffrn_radiation_wavelength 0.71073
_diffrn_reflns_av_R_equivalents 0.0740
_diffrn_reflns_av_sigmaI/netI 0.0459
_diffrn_reflns_limit_h_max 16
_diffrn_reflns_limit_h_min -16
_diffrn_reflns_limit_k_max 14
_diffrn_reflns_limit_k_min -24
_diffrn_reflns_limit_l_max 39
_diffrn_reflns_limit_l_min -39
_diffrn_reflns_number 60224
_diffrn_reflns_theta_full 25.43
_diffrn_reflns_theta_max 25.43
_diffrn_reflns_theta_min 1.93
_exptl_absorpt_coefficient_mu 0.474
_exptl_absorpt_correction_T_max 0.9640
_exptl_absorpt_correction_T_min 0.7484
_exptl_absorpt_correction_type integration
_exptl_absorpt_process_details 'SHELXTL/XPREP V2013/3 (Bruker, 2013)'
_exptl_crystal_density_diffrn 1.408
_exptl_crystal_density_method 'not measured'
_exptl_crystal_F_000 3912
_exptl_crystal_size_max 0.65
_exptl_crystal_size_mid 0.32
_exptl_crystal_size_min 0.08
_refine_diff_density_max 0.235
_refine_diff_density_min -0.281
_refine_diff_density_rms 0.047
_refine_ls_extinction_method none
_refine_ls_goodness_of_fit_ref 1.010
_refine_ls_hydrogen_treatment mixed
_refine_ls_matrix_type full
_refine_ls_number_parameters 821
_refine_ls_number_reflns 8089
_refine_ls_number_restraints 1062
_refine_ls_restrained_S_all 0.993
_refine_ls_R_factor_all 0.0740
_refine_ls_R_factor_gt 0.0404
_refine_ls_shift/su_max 0.005
_refine_ls_shift/su_mean 0.000
_refine_ls_structure_factor_coef Fsqd
_refine_ls_weighting_details 'calc w=1/[\s^2^(Fo^2^)+(0.0323P)^2^+4.4101P] where P=(Fo^2^+2Fc^2^)/3'
_refine_ls_weighting_scheme calc
_refine_ls_wR_factor_gt 0.0770
_refine_ls_wR_factor_ref 0.0886
_reflns_number_gt 5565
_reflns_number_total 8089
_reflns_threshold_expression >2sigma(I)
_cod_data_source_file c4dt02327g2.cif
_cod_data_source_block cm51gsa
_cod_depositor_comments 'Adding full bibliography for 7032823--7032828.cif.'
_cod_original_cell_volume 8820.2(16)
_cod_original_sg_symbol_H-M Pbca
_cod_database_code 7032827

loop_
_symmetry_equiv_pos_as_xyz
'x, y, z'
'-x+1/2, -y, z+1/2'
'-x, y+1/2, -z+1/2'
'x+1/2, -y+1/2, -z'
'-x, -y, -z'
'x-1/2, y, -z-1/2'
'x, -y-1/2, z-1/2'
'-x-1/2, y-1/2, z'

loop_
_atom_site_label
_atom_site_type_symbol
_atom_site_fract_x
_atom_site_fract_y
_atom_site_fract_z
_atom_site_U_iso_or_equiv
_atom_site_adp_type
_atom_site_occupancy
_atom_site_symmetry_multiplicity
_atom_site_calc_flag
_atom_site_refinement_flags
_atom_site_disorder_assembly
_atom_site_disorder_group
Mn1 Mn 0.78572(3) 0.187664(17) 0.346076(11) 0.02927(10) Uani 1 1 d D . .
N1 N 0.84442(15) 0.23170(11) 0.28445(6) 0.0382(5) Uani 1 1 d D A .
N3 N 1.01653(16) -0.00148(11) 0.39767(7) 0.0415(6) Uani 1 1 d . . .
H3 H 1.071(2) -0.0121(14) 0.3852(9) 0.062 Uiso 1 1 d . . .
N4 N 0.66338(15) 0.25078(9) 0.32137(6) 0.0325(5) Uani 1 1 d . A .
N5 N 0.42011(16) 0.23289(11) 0.36932(7) 0.0384(6) Uani 1 1 d D . .
H5 H 0.383(2) 0.2628(14) 0.3576(9) 0.058 Uiso 1 1 d . . .
C1 C 0.8222(2) 0.18705(15) 0.25019(8) 0.0503(8) Uani 1 1 d . . .
H1A H 0.8477 0.2067 0.2249 0.075 Uiso 1 1 calc R A .
H1B H 0.7502 0.1811 0.2480 0.075 Uiso 1 1 calc R . .
H1C H 0.8538 0.1435 0.2548 0.075 Uiso 1 1 calc R . .
C2 C 0.9559(4) 0.2305(4) 0.2866(3) 0.0369(19) Uani 0.619(14) 1 d PDU A 1
H2A H 0.9834 0.2325 0.2586 0.044 Uiso 0.619(14) 1 calc PR A 1
H2B H 0.9795 0.2704 0.3016 0.044 Uiso 0.619(14) 1 calc PR A 1
C3 C 0.9924(5) 0.1689(4) 0.3073(2) 0.0359(16) Uani 0.619(14) 1 d PDU A 1
N2 N 0.9386(5) 0.1439(5) 0.3380(4) 0.031(2) Uani 0.619(14) 1 d PDU A 1
C4 C 1.0774(4) 0.1303(4) 0.2990(2) 0.0434(16) Uani 0.619(14) 1 d PDU A 1
H4 H 1.1241 0.1383 0.2779 0.052 Uiso 0.619(14) 1 calc PR A 1
C5 C 1.0809(4) 0.0795(4) 0.32654(19) 0.0420(18) Uani 0.619(14) 1 d PDU A 1
H5A H 1.1277 0.0440 0.3281 0.050 Uiso 0.619(14) 1 calc PR A 1
C2B C 0.9482(6) 0.2486(6) 0.2957(4) 0.038(3) Uani 0.381(14) 1 d PDU A 2
H2C H 0.9871 0.2608 0.2711 0.046 Uiso 0.381(14) 1 calc PR A 2
H2D H 0.9498 0.2865 0.3151 0.046 Uiso 0.381(14) 1 calc PR A 2
C3B C 0.9886(7) 0.1873(6) 0.3148(4) 0.036(2) Uani 0.381(14) 1 d PDU A 2
N2B N 0.9427(8) 0.1509(8) 0.3437(7) 0.032(3) Uani 0.381(14) 1 d PDU A 2
C4B C 1.0843(6) 0.1607(7) 0.3089(3) 0.043(2) Uani 0.381(14) 1 d PDU A 2
H4B H 1.1340 0.1778 0.2912 0.051 Uiso 0.381(14) 1 calc PR A 2
C5B C 1.0923(5) 0.1058(6) 0.3335(3) 0.042(2) Uani 0.381(14) 1 d PDU A 2
H5B H 1.1511 0.0805 0.3374 0.050 Uiso 0.381(14) 1 calc PR A 2
C6 C 0.99756(18) 0.09197(14) 0.35265(8) 0.0393(7) Uani 1 1 d D . .
C7 C 0.96740(18) 0.05029(12) 0.38386(8) 0.0341(6) Uani 1 1 d . A .
H7 H 0.9055 0.0600 0.3964 0.041 Uiso 1 1 calc R . .
C8 C 0.98002(18) -0.04730(12) 0.42921(8) 0.0368(6) Uani 1 1 d . . .
H8 H 0.9238 -0.0251 0.4439 0.044 Uiso 1 1 calc R . .
C9 C 0.9417(2) -0.11115(14) 0.40999(9) 0.0508(8) Uani 1 1 d . . .
H9A H 0.9958 -0.1330 0.3945 0.061 Uiso 1 1 calc R . .
H9B H 0.8876 -0.1004 0.3906 0.061 Uiso 1 1 calc R . .
C10 C 0.9033(2) -0.15886(15) 0.44262(10) 0.0581(9) Uani 1 1 d . . .
H10A H 0.8449 -0.1387 0.4562 0.070 Uiso 1 1 calc R . .
H10B H 0.8817 -0.2011 0.4296 0.070 Uiso 1 1 calc R . .
C11 C 0.9820(2) -0.17393(13) 0.47412(10) 0.0509(8) Uani 1 1 d . . .
H11A H 1.0366 -0.1994 0.4612 0.061 Uiso 1 1 calc R . .
H11B H 0.9532 -0.2021 0.4960 0.061 Uiso 1 1 calc R . .
C12 C 1.0233(2) -0.11032(13) 0.49272(9) 0.0464(7) Uani 1 1 d . . .
H12A H 1.0784 -0.1217 0.5115 0.056 Uiso 1 1 calc R . .
H12B H 0.9708 -0.0879 0.5089 0.056 Uiso 1 1 calc R . .
C13 C 1.06095(19) -0.06265(13) 0.45995(8) 0.0416(7) Uani 1 1 d . . .
H13A H 1.0836 -0.0205 0.4729 0.050 Uiso 1 1 calc R . .
H13B H 1.1183 -0.0831 0.4458 0.050 Uiso 1 1 calc R . .
C14 C 0.7956(2) 0.29731(13) 0.27841(8) 0.0453(7) Uani 1 1 d . . .
H14A H 0.7975 0.3095 0.2491 0.054 Uiso 1 1 calc R A .
H14B H 0.8318 0.3321 0.2939 0.054 Uiso 1 1 calc R . .
C15 C 0.68982(19) 0.29441(12) 0.29265(8) 0.0349(6) Uani 1 1 d . A .
C16 C 0.6105(2) 0.33615(12) 0.28100(8) 0.0396(7) Uani 1 1 d . . .
H16 H 0.6120 0.3705 0.2610 0.048 Uiso 1 1 calc R A .
C17 C 0.5310(2) 0.31743(12) 0.30424(8) 0.0384(6) Uani 1 1 d . A .
H17 H 0.4665 0.3367 0.3037 0.046 Uiso 1 1 calc R . .
C18 C 0.56302(19) 0.26389(11) 0.32927(8) 0.0331(6) Uani 1 1 d . . .
C19 C 0.51331(19) 0.22637(12) 0.35834(8) 0.0336(6) Uani 1 1 d . A .
H19 H 0.5505 0.1924 0.3717 0.040 Uiso 1 1 calc R . .
C20 C 0.3741(9) 0.1923(4) 0.4018(3) 0.0381(15) Uani 0.604(17) 1 d PDU B 1
H20 H 0.4242 0.1902 0.4243 0.046 Uiso 0.604(17) 1 calc PR B 1
C21 C 0.2829(10) 0.2240(4) 0.4203(4) 0.0437(17) Uani 0.604(17) 1 d PDU B 1
H21A H 0.2294 0.2259 0.3996 0.052 Uiso 0.604(17) 1 calc PR B 1
H21B H 0.2984 0.2704 0.4288 0.052 Uiso 0.604(17) 1 calc PR B 1
C22 C 0.2478(9) 0.1837(5) 0.4572(3) 0.054(2) Uani 0.604(17) 1 d PDU B 1
H22A H 0.3005 0.1833 0.4782 0.065 Uiso 0.604(17) 1 calc PR B 1
H22B H 0.1883 0.2053 0.4691 0.065 Uiso 0.604(17) 1 calc PR B 1
C23 C 0.2230(6) 0.1126(5) 0.4449(3) 0.0544(19) Uani 0.604(17) 1 d PDU B 1
H23A H 0.2021 0.0870 0.4693 0.065 Uiso 0.604(17) 1 calc PR B 1
H23B H 0.1673 0.1128 0.4252 0.065 Uiso 0.604(17) 1 calc PR B 1
C24 C 0.3121(7) 0.0798(4) 0.4259(3) 0.055(2) Uani 0.604(17) 1 d PDU B 1
H24A H 0.2935 0.0345 0.4163 0.066 Uiso 0.604(17) 1 calc PR B 1
H24B H 0.3646 0.0747 0.4468 0.066 Uiso 0.604(17) 1 calc PR B 1
C25 C 0.3533(7) 0.1198(4) 0.3899(3) 0.0460(18) Uani 0.604(17) 1 d PDU B 1
H25A H 0.4155 0.0987 0.3802 0.055 Uiso 0.604(17) 1 calc PR B 1
H25B H 0.3049 0.1189 0.3672 0.055 Uiso 0.604(17) 1 calc PR B 1
C20B C 0.3751(14) 0.1904(6) 0.4007(4) 0.040(2) Uani 0.396(17) 1 d PDU B 2
H20B H 0.4252 0.1756 0.4214 0.047 Uiso 0.396(17) 1 calc PR B 2
C21B C 0.2947(16) 0.2326(6) 0.4200(6) 0.045(2) Uani 0.396(17) 1 d PDU B 2
H21C H 0.2488 0.2490 0.3986 0.054 Uiso 0.396(17) 1 calc PR B 2
H21D H 0.3248 0.2720 0.4336 0.054 Uiso 0.396(17) 1 calc PR B 2
C22B C 0.2375(14) 0.1913(7) 0.4512(5) 0.052(2) Uani 0.396(17) 1 d PDU B 2
H22C H 0.2814 0.1815 0.4747 0.062 Uiso 0.396(17) 1 calc PR B 2
H22D H 0.1807 0.2179 0.4614 0.062 Uiso 0.396(17) 1 calc PR B 2
C23B C 0.1996(9) 0.1265(7) 0.4338(5) 0.056(3) Uani 0.396(17) 1 d PDU B 2
H23C H 0.1447 0.1364 0.4146 0.067 Uiso 0.396(17) 1 calc PR B 2
H23D H 0.1722 0.0990 0.4563 0.067 Uiso 0.396(17) 1 calc PR B 2
C24B C 0.2778(10) 0.0865(5) 0.4117(4) 0.054(2) Uani 0.396(17) 1 d PDU B 2
H24C H 0.2471 0.0469 0.3987 0.065 Uiso 0.396(17) 1 calc PR B 2
H24D H 0.3284 0.0707 0.4314 0.065 Uiso 0.396(17) 1 calc PR B 2
C25B C 0.3272(10) 0.1307(6) 0.3789(4) 0.046(2) Uani 0.396(17) 1 d PDU B 2
H25C H 0.3783 0.1048 0.3640 0.055 Uiso 0.396(17) 1 calc PR B 2
H25D H 0.2770 0.1465 0.3591 0.055 Uiso 0.396(17) 1 calc PR B 2
S1 S 0.68704(5) 0.10062(3) 0.42652(2) 0.03129(16) Uani 1 1 d . . .
O1 O 0.72697(13) 0.16090(8) 0.40755(5) 0.0405(5) Uani 1 1 d . A .
O2 O 0.75876(13) 0.04867(8) 0.43207(6) 0.0454(5) Uani 1 1 d . A .
O3 O 0.59198(12) 0.08100(9) 0.41165(6) 0.0450(5) Uani 1 1 d . A .
C26 C 0.66142(16) 0.12819(10) 0.47848(9) 0.0428(7) Uani 1 1 d D A .
F1 F 0.7334(9) 0.1674(9) 0.4933(4) 0.052(3) Uani 0.39(4) 1 d PDU A 1
F2 F 0.6495(14) 0.0778(5) 0.5048(4) 0.053(3) Uani 0.39(4) 1 d PDU A 1
F3 F 0.5777(8) 0.1640(8) 0.4781(5) 0.049(3) Uani 0.39(4) 1 d PDU A 1
F1B F 0.7435(5) 0.1489(8) 0.4975(3) 0.0589(18) Uani 0.61(4) 1 d PDU A 2
F2B F 0.6236(11) 0.0763(3) 0.4990(3) 0.0617(19) Uani 0.61(4) 1 d PDU A 2
F3B F 0.5954(8) 0.1779(5) 0.4804(3) 0.0567(17) Uani 0.61(4) 1 d PDU A 2
N6 N 0.87210(15) 0.37100(9) 0.41005(6) 0.0319(5) Uani 1 1 d . A .
O7 O 0.84171(14) 0.28027(8) 0.37237(5) 0.0424(5) Uani 1 1 d . A .
C28 C 0.87517(18) 0.30498(12) 0.40439(8) 0.0322(6) Uani 1 1 d . . .
C29 C 0.9204(2) 0.26123(13) 0.43645(9) 0.0524(8) Uani 1 1 d . A .
H29A H 0.8799 0.2632 0.4613 0.079 Uiso 1 1 calc R . .
H29B H 0.9877 0.2769 0.4425 0.079 Uiso 1 1 calc R . .
H29C H 0.9231 0.2150 0.4265 0.079 Uiso 1 1 calc R . .
C30 C 0.9091(2) 0.40544(13) 0.44644(9) 0.0486(7) Uani 1 1 d . . .
H30A H 0.8530 0.4234 0.4620 0.073 Uiso 1 1 calc R A .
H30B H 0.9529 0.4422 0.4382 0.073 Uiso 1 1 calc R . .
H30C H 0.9461 0.3738 0.4635 0.073 Uiso 1 1 calc R . .
C31 C 0.8312(2) 0.41362(13) 0.37807(9) 0.0483(8) Uani 1 1 d . . .
H31A H 0.8852 0.4304 0.3608 0.072 Uiso 1 1 calc R A .
H31B H 0.7962 0.4514 0.3905 0.072 Uiso 1 1 calc R . .
H31C H 0.7848 0.3877 0.3613 0.072 Uiso 1 1 calc R . .
N7 N 0.61555(15) 0.02811(10) 0.28995(6) 0.0351(5) Uani 1 1 d . A .
O8 O 0.71241(12) 0.09838(8) 0.32464(6) 0.0417(5) Uani 1 1 d . A .
C32 C 0.70467(18) 0.04843(11) 0.30197(7) 0.0307(6) Uani 1 1 d . . .
C33 C 0.79536(19) 0.00994(14) 0.28913(9) 0.0480(7) Uani 1 1 d . A .
H33A H 0.8550 0.0332 0.2987 0.072 Uiso 1 1 calc R . .
H33B H 0.7971 0.0065 0.2593 0.072 Uiso 1 1 calc R . .
H33C H 0.7931 -0.0350 0.3010 0.072 Uiso 1 1 calc R . .
C34 C 0.5974(2) -0.02898(13) 0.26331(9) 0.0530(8) Uani 1 1 d . . .
H34A H 0.5621 -0.0140 0.2388 0.079 Uiso 1 1 calc R A .
H34B H 0.5570 -0.0622 0.2778 0.079 Uiso 1 1 calc R . .
H34C H 0.6608 -0.0492 0.2554 0.079 Uiso 1 1 calc R . .
C35 C 0.5278(2) 0.06428(15) 0.30414(10) 0.0585(9) Uani 1 1 d . . .
H35A H 0.5369 0.0771 0.3328 0.088 Uiso 1 1 calc R A .
H35B H 0.4693 0.0354 0.3017 0.088 Uiso 1 1 calc R . .
H35C H 0.5185 0.1045 0.2875 0.088 Uiso 1 1 calc R . .
S2 S 0.2446(6) 0.4062(4) 0.3372(3) 0.0408(17) Uani 0.347(4) 1 d PDU C 1
O4 O 0.2992(8) 0.3438(5) 0.3370(4) 0.053(3) Uani 0.347(4) 1 d PDU C 1
O5 O 0.1927(10) 0.4216(8) 0.3000(3) 0.050(3) Uani 0.347(4) 1 d PDU C 1
O6 O 0.2960(7) 0.4609(4) 0.3563(3) 0.054(2) Uani 0.347(4) 1 d PDU C 1
C27 C 0.1431(7) 0.3895(5) 0.3722(3) 0.043(2) Uani 0.347(4) 1 d PDU C 1
F4 F 0.1773(7) 0.3812(5) 0.4103(3) 0.055(2) Uani 0.347(4) 1 d PDU C 1
F5 F 0.0789(11) 0.4410(6) 0.3724(6) 0.066(3) Uani 0.347(4) 1 d PDU C 1
F6 F 0.0902(6) 0.3356(4) 0.3630(3) 0.062(2) Uani 0.347(4) 1 d PDU C 1
S2B S 0.2539(8) 0.3940(7) 0.3401(4) 0.041(2) Uani 0.229(12) 1 d PDU D 2
O4B O 0.2716(17) 0.3249(8) 0.3284(8) 0.051(4) Uani 0.229(12) 1 d PDU D 2
O5B O 0.2437(13) 0.4398(9) 0.3063(4) 0.047(3) Uani 0.229(12) 1 d PDU D 2
O6B O 0.3121(11) 0.4173(9) 0.3738(5) 0.044(3) Uani 0.229(12) 1 d PDU D 2
C27B C 0.1293(9) 0.3903(7) 0.3610(4) 0.047(3) Uani 0.229(12) 1 d PDU D 2
F4B F 0.1216(10) 0.3463(7) 0.3917(5) 0.050(3) Uani 0.229(12) 1 d PDU D 2
F5B F 0.1023(16) 0.4499(7) 0.3765(7) 0.063(4) Uani 0.229(12) 1 d PDU D 2
F6B F 0.0644(8) 0.3721(8) 0.3323(5) 0.060(3) Uani 0.229(12) 1 d PDU D 2
S2C S 0.2467(5) 0.3964(4) 0.3380(2) 0.0320(14) Uani 0.423(12) 1 d PDU E 3
O4C O 0.2763(10) 0.3273(5) 0.3327(5) 0.049(3) Uani 0.423(12) 1 d PDU E 3
O5C O 0.2155(10) 0.4303(8) 0.3014(3) 0.049(3) Uani 0.423(12) 1 d PDU E 3
O6C O 0.3093(7) 0.4354(5) 0.3644(3) 0.049(3) Uani 0.423(12) 1 d PDU E 3
C27C C 0.1332(6) 0.3897(4) 0.3674(3) 0.042(2) Uani 0.423(12) 1 d PDU E 3
F4C F 0.1486(8) 0.3630(5) 0.4044(3) 0.050(3) Uani 0.423(12) 1 d PDU E 3
F5C F 0.0919(11) 0.4503(5) 0.3728(5) 0.061(3) Uani 0.423(12) 1 d PDU E 3
F6C F 0.0671(5) 0.3516(4) 0.3484(4) 0.058(2) Uani 0.423(12) 1 d PDU E 3

loop_
_atom_site_aniso_label
_atom_site_aniso_U_11
_atom_site_aniso_U_22
_atom_site_aniso_U_33
_atom_site_aniso_U_23
_atom_site_aniso_U_13
_atom_site_aniso_U_12
Mn1 0.0341(2) 0.02607(18) 0.0276(2) -0.00068(17) 0.00482(17) -0.01117(17)
N1 0.0311(12) 0.0547(14) 0.0289(13) 0.0072(11) -0.0012(10) -0.0187(11)
N3 0.0278(12) 0.0479(14) 0.0487(15) -0.0007(12) 0.0119(11) 0.0110(11)
N4 0.0386(12) 0.0264(10) 0.0324(13) -0.0009(10) 0.0007(10) -0.0098(10)
N5 0.0386(14) 0.0356(13) 0.0411(15) -0.0014(11) 0.0039(11) 0.0044(10)
C1 0.0417(16) 0.077(2) 0.0325(17) -0.0061(16) 0.0005(13) -0.0087(16)
C2 0.030(3) 0.056(4) 0.024(4) 0.001(3) 0.002(2) -0.022(2)
C3 0.030(2) 0.051(3) 0.026(3) 0.000(3) 0.001(2) -0.013(2)
N2 0.029(3) 0.041(3) 0.024(4) -0.002(3) 0.001(2) -0.015(2)
C4 0.024(2) 0.066(4) 0.040(3) -0.003(3) 0.009(2) -0.013(3)
C5 0.025(3) 0.058(4) 0.043(3) 0.001(3) 0.005(2) -0.009(3)
C2B 0.033(4) 0.061(6) 0.020(5) 0.003(5) 0.008(3) -0.020(4)
C3B 0.023(3) 0.060(4) 0.024(4) -0.003(4) 0.003(3) -0.014(3)
N2B 0.026(4) 0.047(5) 0.021(5) 0.000(4) -0.002(3) -0.012(4)
C4B 0.025(3) 0.066(5) 0.037(4) -0.001(4) 0.006(3) -0.012(4)
C5B 0.017(3) 0.064(5) 0.043(4) -0.004(4) -0.002(3) -0.008(4)
C6 0.0243(13) 0.0591(18) 0.0346(16) -0.0010(14) 0.0040(12) -0.0036(13)
C7 0.0258(13) 0.0380(14) 0.0384(16) -0.0080(13) 0.0027(12) 0.0019(12)
C8 0.0298(13) 0.0377(14) 0.0429(17) -0.0055(13) 0.0098(13) 0.0068(12)
C9 0.0452(17) 0.0548(18) 0.052(2) -0.0082(16) -0.0067(15) -0.0057(15)
C10 0.060(2) 0.0494(18) 0.065(2) -0.0074(17) 0.0024(17) -0.0195(16)
C11 0.0494(18) 0.0395(16) 0.064(2) -0.0003(15) 0.0098(16) 0.0020(14)
C12 0.0438(17) 0.0489(17) 0.0465(19) -0.0010(15) 0.0002(14) 0.0047(14)
C13 0.0384(15) 0.0368(15) 0.0495(19) -0.0081(14) -0.0034(14) -0.0021(12)
C14 0.0550(18) 0.0460(16) 0.0348(16) 0.0118(13) -0.0053(14) -0.0221(14)
C15 0.0464(16) 0.0304(13) 0.0279(15) -0.0014(11) -0.0054(12) -0.0162(12)
C16 0.0610(18) 0.0304(13) 0.0274(15) -0.0003(12) -0.0085(14) -0.0125(13)
C17 0.0526(17) 0.0310(14) 0.0315(16) -0.0079(13) -0.0049(13) 0.0002(13)
C18 0.0427(15) 0.0237(13) 0.0328(15) -0.0057(12) 0.0024(12) -0.0045(11)
C19 0.0395(16) 0.0244(12) 0.0369(16) -0.0087(12) 0.0005(12) -0.0003(12)
C20 0.035(3) 0.037(3) 0.042(3) -0.002(3) 0.007(3) -0.004(3)
C21 0.042(3) 0.038(3) 0.051(3) -0.007(3) 0.011(3) -0.003(3)
C22 0.052(3) 0.055(3) 0.055(4) -0.007(3) 0.021(3) -0.007(3)
C23 0.049(4) 0.055(4) 0.059(4) -0.001(3) 0.013(3) -0.014(3)
C24 0.060(4) 0.038(3) 0.067(4) -0.004(3) 0.018(3) -0.015(3)
C25 0.048(3) 0.037(3) 0.053(4) -0.014(3) 0.011(3) -0.007(3)
C20B 0.037(4) 0.038(4) 0.044(4) -0.003(4) 0.009(4) -0.004(4)
C21B 0.043(4) 0.044(4) 0.049(4) -0.006(4) 0.014(4) -0.003(3)
C22B 0.049(4) 0.053(4) 0.054(4) -0.010(4) 0.015(4) -0.002(4)
C23B 0.051(4) 0.053(5) 0.064(5) -0.004(4) 0.017(4) -0.014(4)
C24B 0.055(5) 0.042(4) 0.065(5) -0.005(4) 0.013(4) -0.007(4)
C25B 0.046(4) 0.039(4) 0.052(4) -0.007(4) 0.013(4) -0.006(4)
S1 0.0350(3) 0.0230(3) 0.0359(4) 0.0006(3) 0.0130(3) -0.0025(3)
O1 0.0601(12) 0.0287(9) 0.0328(10) -0.0003(8) 0.0131(9) -0.0154(9)
O2 0.0391(10) 0.0334(9) 0.0636(13) -0.0002(9) 0.0195(10) 0.0105(8)
O3 0.0367(10) 0.0419(11) 0.0565(13) 0.0034(10) 0.0030(9) -0.0095(9)
C26 0.0443(18) 0.0381(16) 0.0460(18) 0.0042(14) 0.0136(15) 0.0065(14)
F1 0.066(4) 0.049(4) 0.040(4) -0.010(3) 0.000(3) 0.004(3)
F2 0.063(4) 0.055(4) 0.039(4) 0.020(3) 0.009(3) 0.003(3)
F3 0.056(4) 0.038(4) 0.053(4) -0.006(3) 0.019(3) 0.009(3)
F1B 0.069(2) 0.063(4) 0.045(2) -0.003(3) -0.0038(18) 0.006(2)
F2B 0.069(4) 0.068(3) 0.048(3) 0.023(2) 0.024(3) 0.003(2)
F3B 0.064(3) 0.042(3) 0.064(3) -0.016(2) 0.017(2) 0.017(2)
N6 0.0379(12) 0.0275(11) 0.0303(13) -0.0020(10) -0.0047(10) -0.0029(9)
O7 0.0629(12) 0.0301(9) 0.0342(11) 0.0019(8) -0.0105(9) -0.0209(9)
C28 0.0347(14) 0.0306(14) 0.0312(15) 0.0054(12) 0.0024(12) -0.0107(12)
C29 0.076(2) 0.0343(15) 0.0465(19) 0.0058(14) -0.0172(16) -0.0068(15)
C30 0.0633(19) 0.0410(16) 0.0414(18) -0.0092(14) -0.0112(15) -0.0062(14)
C31 0.0551(18) 0.0361(15) 0.054(2) 0.0053(14) -0.0104(15) 0.0039(14)
N7 0.0388(13) 0.0283(11) 0.0384(14) -0.0082(10) -0.0047(10) -0.0006(10)
O8 0.0439(10) 0.0327(9) 0.0484(12) -0.0165(9) 0.0128(9) -0.0132(8)
C32 0.0433(15) 0.0230(12) 0.0259(14) 0.0012(11) 0.0049(12) -0.0040(11)
C33 0.0423(16) 0.0478(16) 0.0538(19) -0.0182(15) 0.0039(14) -0.0010(14)
C34 0.0591(19) 0.0426(16) 0.057(2) -0.0196(15) -0.0172(16) -0.0058(15)
C35 0.0407(17) 0.0575(19) 0.077(2) -0.0191(18) -0.0058(16) 0.0076(15)
S2 0.032(3) 0.050(3) 0.040(3) -0.001(2) 0.006(2) 0.0031(19)
O4 0.048(5) 0.052(5) 0.059(5) -0.004(4) 0.011(4) 0.018(4)
O5 0.053(5) 0.061(5) 0.036(4) 0.006(4) -0.012(4) -0.011(4)
O6 0.045(4) 0.052(5) 0.065(5) 0.012(4) -0.019(3) -0.024(4)
C27 0.038(4) 0.038(4) 0.052(4) 0.000(4) 0.001(4) 0.001(3)
F4 0.068(5) 0.063(5) 0.033(3) 0.003(3) 0.005(3) -0.005(4)
F5 0.046(5) 0.065(5) 0.088(5) 0.009(4) 0.011(4) 0.003(4)
F6 0.051(4) 0.059(4) 0.075(5) 0.018(4) -0.018(3) -0.022(3)
S2B 0.034(4) 0.054(4) 0.034(4) 0.010(3) 0.004(3) -0.005(3)
O4B 0.051(6) 0.055(6) 0.045(6) -0.008(5) 0.002(5) 0.008(6)
O5B 0.048(6) 0.063(6) 0.029(5) 0.024(5) -0.015(4) -0.018(5)
O6B 0.036(5) 0.057(6) 0.039(5) 0.009(5) -0.014(4) -0.018(4)
C27B 0.043(4) 0.041(4) 0.056(5) 0.001(4) 0.001(4) -0.004(4)
F4B 0.043(5) 0.050(5) 0.057(6) 0.001(5) 0.008(4) -0.010(4)
F5B 0.056(6) 0.052(6) 0.081(6) -0.010(5) 0.013(5) 0.008(5)
F6B 0.042(4) 0.061(6) 0.076(6) 0.011(5) -0.013(4) -0.019(4)
S2C 0.024(2) 0.047(3) 0.025(2) 0.001(2) -0.008(2) -0.009(2)
O4C 0.048(5) 0.054(5) 0.044(5) -0.008(4) -0.002(4) 0.008(4)
O5C 0.048(6) 0.067(5) 0.033(4) 0.010(4) -0.010(4) -0.015(5)
O6C 0.036(3) 0.052(6) 0.059(5) 0.014(4) -0.027(3) -0.019(4)
C27C 0.036(3) 0.038(3) 0.051(4) 0.000(3) 0.002(3) -0.001(3)
F4C 0.055(5) 0.054(5) 0.041(4) 0.001(3) 0.013(3) -0.011(3)
F5C 0.047(5) 0.045(4) 0.093(5) -0.008(4) 0.010(4) 0.017(4)
F6C 0.041(3) 0.054(4) 0.078(5) 0.012(4) -0.012(3) -0.025(3)

loop_
_atom_type_symbol
_atom_type_description
_atom_type_scat_dispersion_real
_atom_type_scat_dispersion_imag
_atom_type_scat_source
C C 0.0033 0.0016 'International Tables Vol C Tables 4.2.6.8 and 6.1.1.4'
H H 0.0000 0.0000 'International Tables Vol C Tables 4.2.6.8 and 6.1.1.4'
N N 0.0061 0.0033 'International Tables Vol C Tables 4.2.6.8 and 6.1.1.4'
O O 0.0106 0.0060 'International Tables Vol C Tables 4.2.6.8 and 6.1.1.4'
F F 0.0171 0.0103 'International Tables Vol C Tables 4.2.6.8 and 6.1.1.4'
S S 0.1246 0.1234 'International Tables Vol C Tables 4.2.6.8 and 6.1.1.4'
Mn Mn 0.3368 0.7283 'International Tables Vol C Tables 4.2.6.8 and 6.1.1.4'

loop_
_geom_angle_atom_site_label_1
_geom_angle_atom_site_label_2
_geom_angle_atom_site_label_3
_geom_angle
O8 Mn1 O7 172.34(7)
O8 Mn1 N4 90.64(7)
O7 Mn1 N4 85.34(7)
O8 Mn1 O1 86.15(6)
O7 Mn1 O1 88.27(6)
N4 Mn1 O1 101.60(7)
O8 Mn1 N2B 98.6(6)
O7 Mn1 N2B 88.0(7)
N4 Mn1 N2B 150.6(3)
O1 Mn1 N2B 106.8(4)
O8 Mn1 N2 93.4(4)
O7 Mn1 N2 93.4(4)
N4 Mn1 N2 148.6(2)
O1 Mn1 N2 109.7(3)
N2B Mn1 N2 6.1(12)
O8 Mn1 N1 100.67(7)
O7 Mn1 N1 84.51(7)
N4 Mn1 N1 73.97(7)
O1 Mn1 N1 171.79(7)
N2B Mn1 N1 76.9(4)
N2 Mn1 N1 74.7(2)
C1 N1 C14 110.3(2)
C1 N1 C2B 121.4(6)
C14 N1 C2B 104.5(5)
C1 N1 C2 103.3(4)
C14 N1 C2 117.7(3)
C2B N1 C2 18.5(7)
C1 N1 Mn1 111.27(16)
C14 N1 Mn1 107.35(16)
C2B N1 Mn1 101.0(5)
C2 N1 Mn1 107.0(3)
C7 N3 C8 124.6(2)
C7 N3 H3 117(2)
C8 N3 H3 117.6(19)
C15 N4 C18 105.4(2)
C15 N4 Mn1 115.43(17)
C18 N4 Mn1 138.83(16)
C19 N5 C20B 122.1(8)
C19 N5 C20 123.0(6)
C20B N5 C20 2.0(9)
C19 N5 H5 120.1(19)
C20B N5 H5 118(2)
C20 N5 H5 117(2)
N1 C1 H1A 109.5
N1 C1 H1B 109.5
H1A C1 H1B 109.5
N1 C1 H1C 109.5
H1A C1 H1C 109.5
H1B C1 H1C 109.5
C3 C2 N1 111.4(4)
C3 C2 H2A 109.3
N1 C2 H2A 109.3
C3 C2 H2B 109.3
N1 C2 H2B 109.3
H2A C2 H2B 108.0
N2 C3 C4 112.3(5)
N2 C3 C2 118.2(5)
C4 C3 C2 129.4(5)
C3 N2 C6 103.2(4)
C3 N2 Mn1 116.0(4)
C6 N2 Mn1 140.4(4)
C5 C4 C3 108.2(4)
C5 C4 H4 125.9
C3 C4 H4 125.9
C4 C5 C6 103.8(4)
C4 C5 H5A 128.1
C6 C5 H5A 128.1
C3B C2B N1 105.3(7)
C3B C2B H2C 110.7
N1 C2B H2C 110.7
C3B C2B H2D 110.7
N1 C2B H2D 110.7
H2C C2B H2D 108.8
N2B C3B C4B 108.4(6)
N2B C3B C2B 125.2(7)
C4B C3B C2B 126.2(7)
C3B N2B C6 110.7(7)
C3B N2B Mn1 106.4(6)
C6 N2B Mn1 139.1(8)
C5B C4B C3B 107.1(6)
C5B C4B H4B 126.4
C3B C4B H4B 126.4
C4B C5B C6 109.8(6)
C4B C5B H5B 125.1
C6 C5B H5B 125.1
C7 C6 N2 122.5(3)
C7 C6 N2B 120.0(5)
N2 C6 N2B 9.6(18)
C7 C6 C5 124.6(4)
N2 C6 C5 111.8(5)
N2B C6 C5 115.4(5)
C7 C6 C5B 134.1(4)
N2 C6 C5B 102.2(5)
N2B C6 C5B 102.2(6)
C5 C6 C5B 23.7(4)
N3 C7 C6 125.7(2)
N3 C7 H7 117.1
C6 C7 H7 117.1
N3 C8 C9 110.4(2)
N3 C8 C13 110.7(2)
C9 C8 C13 110.5(2)
N3 C8 H8 108.4
C9 C8 H8 108.4
C13 C8 H8 108.4
C8 C9 C10 110.6(2)
C8 C9 H9A 109.5
C10 C9 H9A 109.5
C8 C9 H9B 109.5
C10 C9 H9B 109.5
H9A C9 H9B 108.1
C11 C10 C9 111.4(2)
C11 C10 H10A 109.3
C9 C10 H10A 109.3
C11 C10 H10B 109.3
C9 C10 H10B 109.3
H10A C10 H10B 108.0
C10 C11 C12 111.4(2)
C10 C11 H11A 109.3
C12 C11 H11A 109.3
C10 C11 H11B 109.3
C12 C11 H11B 109.3
H11A C11 H11B 108.0
C11 C12 C13 111.3(2)
C11 C12 H12A 109.4
C13 C12 H12A 109.4
C11 C12 H12B 109.4
C13 C12 H12B 109.4
H12A C12 H12B 108.0
C8 C13 C12 110.8(2)
C8 C13 H13A 109.5
C12 C13 H13A 109.5
C8 C13 H13B 109.5
C12 C13 H13B 109.5
H13A C13 H13B 108.1
N1 C14 C15 110.3(2)
N1 C14 H14A 109.6
C15 C14 H14A 109.6
N1 C14 H14B 109.6
C15 C14 H14B 109.6
H14A C14 H14B 108.1
N4 C15 C16 112.1(2)
N4 C15 C14 119.9(2)
C16 C15 C14 127.9(2)
C17 C16 C15 106.4(2)
C17 C16 H16 126.8
C15 C16 H16 126.8
C16 C17 C18 106.9(2)
C16 C17 H17 126.6
C18 C17 H17 126.6
C19 C18 N4 119.5(2)
C19 C18 C17 131.3(2)
N4 C18 C17 109.2(2)
N5 C19 C18 126.7(2)
N5 C19 H19 116.7
C18 C19 H19 116.7
N5 C20 C21 113.7(8)
N5 C20 C25 114.6(6)
C21 C20 C25 110.5(5)
N5 C20 H20 105.7
C21 C20 H20 105.7
C25 C20 H20 105.7
C20 C21 C22 110.4(7)
C20 C21 H21A 109.6
C22 C21 H21A 109.6
C20 C21 H21B 109.6
C22 C21 H21B 109.6
H21A C21 H21B 108.1
C23 C22 C21 110.8(5)
C23 C22 H22A 109.5
C21 C22 H22A 109.5
C23 C22 H22B 109.5
C21 C22 H22B 109.5
H22A C22 H22B 108.1
C24 C23 C22 110.1(5)
C24 C23 H23A 109.6
C22 C23 H23A 109.6
C24 C23 H23B 109.6
C22 C23 H23B 109.6
H23A C23 H23B 108.2
C23 C24 C25 112.4(5)
C23 C24 H24A 109.1
C25 C24 H24A 109.1
C23 C24 H24B 109.1
C25 C24 H24B 109.1
H24A C24 H24B 107.9
C20 C25 C24 111.6(4)
C20 C25 H25A 109.3
C24 C25 H25A 109.3
C20 C25 H25B 109.3
C24 C25 H25B 109.3
H25A C25 H25B 108.0
N5 C20B C21B 105.5(12)
N5 C20B C25B 107.3(9)
C21B C20B C25B 109.1(10)
N5 C20B H20B 111.6
C21B C20B H20B 111.6
C25B C20B H20B 111.6
C20B C21B C22B 109.9(8)
C20B C21B H21C 109.7
C22B C21B H21C 109.7
C20B C21B H21D 109.7
C22B C21B H21D 109.7
H21C C21B H21D 108.2
C23B C22B C21B 112.6(8)
C23B C22B H22C 109.1
C21B C22B H22C 109.1
C23B C22B H22D 109.1
C21B C22B H22D 109.1
H22C C22B H22D 107.8
C22B C23B C24B 113.6(7)
C22B C23B H23C 108.8
C24B C23B H23C 108.8
C22B C23B H23D 108.8
C24B C23B H23D 108.8
H23C C23B H23D 107.7
C23B C24B C25B 109.4(7)
C23B C24B H24C 109.8
C25B C24B H24C 109.8
C23B C24B H24D 109.8
C25B C24B H24D 109.8
H24C C24B H24D 108.2
C20B C25B C24B 107.7(7)
C20B C25B H25C 110.2
C24B C25B H25C 110.2
C20B C25B H25D 110.2
C24B C25B H25D 110.2
H25C C25B H25D 108.5
O3 S1 O2 116.81(11)
O3 S1 O1 114.40(11)
O2 S1 O1 113.86(11)
O3 S1 C26 103.42(11)
O2 S1 C26 103.23(11)
O1 S1 C26 102.60(10)
S1 O1 Mn1 135.58(10)
F3B C26 F1B 107.4(4)
F3B C26 F3 16.1(7)
F1B C26 F3 122.5(7)
F3B C26 F2 116.8(8)
F1B C26 F2 91.9(7)
F3 C26 F2 107.9(5)
F3B C26 F2B 107.5(4)
F1B C26 F2B 108.8(4)
F3 C26 F2B 95.6(7)
F2 C26 F2B 17.2(7)
F3B C26 F1 91.8(6)
F1B C26 F1 17.9(6)
F3 C26 F1 107.6(5)
F2 C26 F1 107.1(5)
F2B C26 F1 123.2(7)
F3B C26 S1 113.2(5)
F1B C26 S1 111.9(4)
F3 C26 S1 108.3(7)
F2 C26 S1 113.5(7)
F2B C26 S1 107.9(5)
F1 C26 S1 112.3(6)
C28 N6 C31 119.3(2)
C28 N6 C30 124.6(2)
C31 N6 C30 116.0(2)
C28 O7 Mn1 142.84(16)
O7 C28 N6 119.9(2)
O7 C28 C29 120.5(2)
N6 C28 C29 119.6(2)
C28 C29 H29A 109.5
C28 C29 H29B 109.5
H29A C29 H29B 109.5
C28 C29 H29C 109.5
H29A C29 H29C 109.5
H29B C29 H29C 109.5
N6 C30 H30A 109.5
N6 C30 H30B 109.5
H30A C30 H30B 109.5
N6 C30 H30C 109.5
H30A C30 H30C 109.5
H30B C30 H30C 109.5
N6 C31 H31A 109.5
N6 C31 H31B 109.5
H31A C31 H31B 109.5
N6 C31 H31C 109.5
H31A C31 H31C 109.5
H31B C31 H31C 109.5
C32 N7 C34 124.7(2)
C32 N7 C35 119.1(2)
C34 N7 C35 116.2(2)
C32 O8 Mn1 153.29(16)
O8 C32 N7 119.8(2)
O8 C32 C33 120.5(2)
N7 C32 C33 119.7(2)
C32 C33 H33A 109.5
C32 C33 H33B 109.5
H33A C33 H33B 109.5
C32 C33 H33C 109.5
H33A C33 H33C 109.5
H33B C33 H33C 109.5
N7 C34 H34A 109.5
N7 C34 H34B 109.5
H34A C34 H34B 109.5
N7 C34 H34C 109.5
H34A C34 H34C 109.5
H34B C34 H34C 109.5
N7 C35 H35A 109.5
N7 C35 H35B 109.5
H35A C35 H35B 109.5
N7 C35 H35C 109.5
H35A C35 H35C 109.5
H35B C35 H35C 109.5
O6 S2 O5 116.2(7)
O6 S2 O4 114.4(7)
O5 S2 O4 115.1(8)
O6 S2 C27 103.2(6)
O5 S2 C27 102.0(6)
O4 S2 C27 103.2(6)
F6 C27 F4 107.2(7)
F6 C27 F5 106.0(8)
F4 C27 F5 108.1(9)
F6 C27 S2 114.2(7)
F4 C27 S2 110.6(6)
F5 C27 S2 110.4(8)
O6B S2B O5B 115.9(9)
O6B S2B O4B 115.0(10)
O5B S2B O4B 114.7(10)
O6B S2B C27B 103.3(7)
O5B S2B C27B 103.1(7)
O4B S2B C27B 102.3(8)
F6B C27B F4B 107.3(9)
F6B C27B F5B 109.3(11)
F4B C27B F5B 106.0(10)
F6B C27B S2B 110.6(8)
F4B C27B S2B 112.4(8)
F5B C27B S2B 111.0(9)
O6C S2C O5C 114.6(6)
O6C S2C O4C 115.3(6)
O5C S2C O4C 115.4(7)
O6C S2C C27C 102.4(5)
O5C S2C C27C 103.4(5)
O4C S2C C27C 103.0(6)
F6C C27C F4C 107.5(6)
F6C C27C F5C 107.5(7)
F4C C27C F5C 107.7(7)
F6C C27C S2C 111.0(6)
F4C C27C S2C 112.3(6)
F5C C27C S2C 110.6(7)

loop_
_geom_bond_atom_site_label_1
_geom_bond_atom_site_label_2
_geom_bond_distance
Mn1 O8 2.1569(16)
Mn1 O7 2.1761(17)
Mn1 N4 2.228(2)
Mn1 O1 2.2286(17)
Mn1 N2B 2.240(6)
Mn1 N2 2.254(4)
Mn1 N1 2.340(2)
N1 C1 1.465(3)
N1 C14 1.480(3)
N1 C2B 1.485(7)
N1 C2 1.503(5)
N3 C7 1.309(3)
N3 C8 1.465(3)
N3 H3 0.87(3)
N4 C15 1.331(3)
N4 C18 1.402(3)
N5 C19 1.313(3)
N5 C20B 1.465(7)
N5 C20 1.473(5)
N5 H5 0.87(3)
C1 H1A 0.9800
C1 H1B 0.9800
C1 H1C 0.9800
C2 C3 1.488(5)
C2 H2A 0.9900
C2 H2B 0.9900
C3 N2 1.338(5)
C3 C4 1.408(6)
N2 C6 1.392(5)
C4 C5 1.358(6)
C4 H4 0.9500
C5 C6 1.434(5)
C5 H5A 0.9500
C2B C3B 1.480(7)
C2B H2C 0.9900
C2B H2D 0.9900
C3B N2B 1.343(7)
C3B C4B 1.408(8)
N2B C6 1.422(7)
C4B C5B 1.364(8)
C4B H4B 0.9500
C5B C6 1.449(7)
C5B H5B 0.9500
C6 C7 1.380(3)
C7 H7 0.9500
C8 C9 1.513(4)
C8 C13 1.516(4)
C8 H8 1.0000
C9 C10 1.523(4)
C9 H9A 0.9900
C9 H9B 0.9900
C10 C11 1.510(4)
C10 H10A 0.9900
C10 H10B 0.9900
C11 C12 1.515(4)
C11 H11A 0.9900
C11 H11B 0.9900
C12 C13 1.522(4)
C12 H12A 0.9900
C12 H12B 0.9900
C13 H13A 0.9900
C13 H13B 0.9900
C14 C15 1.501(4)
C14 H14A 0.9900
C14 H14B 0.9900
C15 C16 1.408(4)
C16 C17 1.367(4)
C16 H16 0.9500
C17 C18 1.415(3)
C17 H17 0.9500
C18 C19 1.385(3)
C19 H19 0.9500
C20 C21 1.510(5)
C20 C25 1.526(6)
C20 H20 1.0000
C21 C22 1.527(6)
C21 H21A 0.9900
C21 H21B 0.9900
C22 C23 1.514(6)
C22 H22A 0.9900
C22 H22B 0.9900
C23 C24 1.504(6)
C23 H23A 0.9900
C23 H23B 0.9900
C24 C25 1.529(6)
C24 H24A 0.9900
C24 H24B 0.9900
C25 H25A 0.9900
C25 H25B 0.9900
C20B C21B 1.511(7)
C20B C25B 1.533(8)
C20B H20B 1.0000
C21B C22B 1.522(7)
C21B H21C 0.9900
C21B H21D 0.9900
C22B C23B 1.505(8)
C22B H22C 0.9900
C22B H22D 0.9900
C23B C24B 1.507(8)
C23B H23C 0.9900
C23B H23D 0.9900
C24B C25B 1.542(8)
C24B H24C 0.9900
C24B H24D 0.9900
C25B H25C 0.9900
C25B H25D 0.9900
S1 O3 1.4254(18)
S1 O2 1.4301(17)
S1 O1 1.4583(16)
S1 C26 1.822(3)
C26 F3B 1.335(3)
C26 F1B 1.335(3)
C26 F3 1.337(4)
C26 F2 1.337(4)
C26 F2B 1.337(3)
C26 F1 1.338(4)
N6 C28 1.333(3)
N6 C31 1.458(3)
N6 C30 1.464(3)
O7 C28 1.244(3)
C28 C29 1.496(3)
C29 H29A 0.9800
C29 H29B 0.9800
C29 H29C 0.9800
C30 H30A 0.9800
C30 H30B 0.9800
C30 H30C 0.9800
C31 H31A 0.9800
C31 H31B 0.9800
C31 H31C 0.9800
N7 C32 1.328(3)
N7 C34 1.457(3)
N7 C35 1.461(3)
O8 C32 1.248(3)
C32 C33 1.504(3)
C33 H33A 0.9800
C33 H33B 0.9800
C33 H33C 0.9800
C34 H34A 0.9800
C34 H34B 0.9800
C34 H34C 0.9800
C35 H35A 0.9800
C35 H35B 0.9800
C35 H35C 0.9800
S2 O6 1.435(6)
S2 O5 1.439(6)
S2 O4 1.448(6)
S2 C27 1.815(6)
C27 F6 1.327(7)
C27 F4 1.342(8)
C27 F5 1.344(7)
S2B O6B 1.432(7)
S2B O5B 1.441(7)
S2B O4B 1.452(7)
S2B C27B 1.815(7)
C27B F6B 1.333(8)
C27B F4B 1.340(9)
C27B F5B 1.344(8)
S2C O6C 1.438(5)
S2C O5C 1.439(6)
S2C O4C 1.448(6)
S2C C27C 1.813(6)
C27C F6C 1.327(7)
C27C F4C 1.340(7)
C27C F5C 1.345(6)

loop_
_geom_hbond_atom_site_label_D
_geom_hbond_atom_site_label_H
_geom_hbond_atom_site_label_A
_geom_hbond_distance_DH
_geom_hbond_distance_HA
_geom_hbond_distance_DA
_geom_hbond_angle_DHA
_geom_hbond_site_symmetry_A
N5 H5 O4 0.87(3) 2.08(3) 2.948(11) 171(3) .
N5 H5 O4B 0.87(3) 2.16(4) 3.03(2) 171(3) .
N5 H5 O4C 0.87(3) 2.09(3) 2.959(14) 172(3) .
N3 H3 O6C 0.87(3) 2.04(3) 2.879(7) 162(3) 8_755
N3 H3 O6 0.87(3) 2.10(3) 2.964(9) 179(3) 8_755
N3 H3 O6B 0.87(3) 2.15(3) 2.929(13) 150(3) 8_755
